data_7046294
loop_
_publ_author_name
'Liu, Shao-Xian'
'Yuan, Guo-Jun'
'Zhai, Lu'
'Wang, Lifeng'
'Luo, Hong-Bin'
'Ren, Xiao-Ming'

_publ_section_title
;
 Dual emissions and thermochromic luminescences of isomorphic chiral
 twofold interpenetrated 3-D nets built from I<sup>1</sup>O<sup>2</sup>
 type hybrid inorganic-organic frameworks of
 [NH<sub>2</sub>(CH<sub>3</sub>)<sub>2</sub>]<sub>3</sub>[Pb<sub>2</sub>X<sub>3</sub>(BDC)<sub>2</sub>]
 (X = Br, I).
;
_journal_issue 40
_journal_name_full 'Dalton transactions (Cambridge, England : 2003)'
_journal_page_first 14233
_journal_page_last 14240
_journal_paper_doi 10.1039/c8dt01469h
_journal_volume 47
_journal_year 2018
_chemical_absolute_configuration ad
_chemical_formula_moiety '0.5(C32 H16 Br6 O16 Pb4), 3(C2 H8 N)'
_chemical_formula_sum 'C22 H32 Br3 N3 O8 Pb2'
_chemical_formula_weight 1120.61
_space_group_crystal_system tetragonal
_space_group_IT_number 92
_space_group_name_Hall 'P 4abw 2nw'
_space_group_name_H-M_alt 'P 41 21 2'
_symmetry_space_group_name_Hall 'P 4abw 2nw'
_symmetry_space_group_name_H-M 'P 41 21 2'
_atom_sites_solution_hydrogens geom
_atom_sites_solution_primary dual
_audit_creation_date 2017-11-07
_audit_creation_method
;
Olex2 1.2-beta
(compiled 2016.09.09 svn.r3337 for OlexSys, GUI svn.r5227)
;
_audit_update_record
;
2018-05-04 deposited with the CCDC.
2018-05-09 downloaded from the CCDC.
;
_cell_angle_alpha 90
_cell_angle_beta 90
_cell_angle_gamma 90
_cell_formula_units_Z 4
_cell_length_a 13.8177(5)
_cell_length_b 13.8177(5)
_cell_length_c 16.3601(11)
_cell_measurement_reflns_used 9953
_cell_measurement_temperature 295.15
_cell_measurement_theta_max 26.473
_cell_measurement_theta_min 2.894
_cell_volume 3123.6(3)
_computing_cell_refinement 'SAINT v8.37A (Bruker, 2015)'
_computing_data_reduction 'SAINT v8.37A (Bruker, 2015)'
_computing_molecular_graphics 'Olex2 (Dolomanov et al., 2009)'
_computing_publication_material 'Olex2 (Dolomanov et al., 2009)'
_computing_structure_refinement 'ShelXL (Sheldrick, 2015)'
_computing_structure_solution 'ShelXT (Sheldrick, 2015)'
_diffrn_ambient_temperature 295.15
_diffrn_measured_fraction_theta_full 0.997
_diffrn_measured_fraction_theta_max 0.997
_diffrn_measurement_device_type 'Bruker P4'
_diffrn_radiation_type MoK\a
_diffrn_radiation_wavelength 0.71076
_diffrn_reflns_av_R_equivalents 0.0495
_diffrn_reflns_av_unetI/netI 0.0355
_diffrn_reflns_Laue_measured_fraction_full 0.997
_diffrn_reflns_Laue_measured_fraction_max 0.997
_diffrn_reflns_limit_h_max 16
_diffrn_reflns_limit_h_min -16
_diffrn_reflns_limit_k_max 16
_diffrn_reflns_limit_k_min -16
_diffrn_reflns_limit_l_max 19
_diffrn_reflns_limit_l_min -19
_diffrn_reflns_number 23339
_diffrn_reflns_point_group_measured_fraction_full 0.998
_diffrn_reflns_point_group_measured_fraction_max 0.998
_diffrn_reflns_theta_full 25.025
_diffrn_reflns_theta_max 25.025
_diffrn_reflns_theta_min 2.894
_exptl_absorpt_coefficient_mu 14.649
_exptl_absorpt_correction_T_max 0.7456
_exptl_absorpt_correction_T_min 0.3477
_exptl_absorpt_correction_type multi-scan
_exptl_absorpt_process_details
;
SADABS-2014/5 (Bruker,2014/5) was used for absorption correction.
wR2(int) was 0.1777 before and 0.0671 after correction.
The Ratio of minimum to maximum transmission is 0.4663.
The \l/2 correction factor is 0.00150.
;
_exptl_crystal_colour colourless
_exptl_crystal_colour_primary colourless
_exptl_crystal_density_diffrn 2.383
_exptl_crystal_description block
_exptl_crystal_F_000 2071
_exptl_crystal_size_max 0.25
_exptl_crystal_size_mid 0.21
_exptl_crystal_size_min 0.20
_refine_diff_density_max 1.794
_refine_diff_density_min -0.525
_refine_diff_density_rms 0.115
_refine_ls_abs_structure_details
;
 Flack x determined using 942 quotients [(I+)-(I-)]/[(I+)+(I-)]
 (Parsons, Flack and Wagner, Acta Cryst. B69 (2013) 249-259).
;
_refine_ls_abs_structure_Flack 0.012(5)
_refine_ls_extinction_method none
_refine_ls_goodness_of_fit_ref 1.074
_refine_ls_hydrogen_treatment constr
_refine_ls_matrix_type full
_refine_ls_number_parameters 176
_refine_ls_number_reflns 2760
_refine_ls_number_restraints 0
_refine_ls_restrained_S_all 1.074
_refine_ls_R_factor_all 0.0336
_refine_ls_R_factor_gt 0.0269
_refine_ls_shift/su_max 0.001
_refine_ls_shift/su_mean 0.000
_refine_ls_structure_factor_coef Fsqd
_refine_ls_weighting_details 'w=1/[\s^2^(Fo^2^)+(0.0204P)^2^+3.0832P] where P=(Fo^2^+2Fc^2^)/3'
_refine_ls_weighting_scheme calc
_refine_ls_wR_factor_gt 0.0500
_refine_ls_wR_factor_ref 0.0517
_reflns_Friedel_coverage 0.688
_reflns_Friedel_fraction_full 0.999
_reflns_Friedel_fraction_max 0.999
_reflns_number_gt 2510
_reflns_number_total 2760
_reflns_threshold_expression 'I > 2\s(I)'
_cod_data_source_file c8dt01469h2.cif
_cod_data_source_block pbbrbdc-1
_cod_depositor_comments 'Adding full bibliography for 7046294--7046296.cif.'
_cod_database_code 7046294
_shelx_space_group_comment
;
The symmetry employed for this shelxl refinement is uniquely defined
by the following loop, which should always be used as a source of
symmetry information in preference to the above space-group names.
They are only intended as comments.
;
_olex2_refinement_description
;
1. Fixed Uiso
 At 1.2 times of:
  All C(H) groups, All N(H,H) groups
 At 1.5 times of:
  All C(H,H,H) groups
2. Others
 Fixed Sof: H1A(0.5) H1B(0.5)
3.a Secondary CH2 refined with riding coordinates:
 N1(H1A,H1B), N2(H2A,H2B)
3.b Aromatic/amide H refined with riding coordinates:
 C3(H3), C4(H4), C5(H5), C6(H6)
3.c Idealised Me refined as rotating group:
 C9(H9A,H9B,H9C), C10(H10A,H10B,H10C), C11(H11A,H11B,H11C)
;
_shelx_shelxl_version_number 2016/6
_olex2_submission_special_instructions 'No special instructions were received'

loop_
_space_group_symop_operation_xyz
'x, y, z'
'-x, -y, z+1/2'
'-y+1/2, x+1/2, z+1/4'
'y+1/2, -x+1/2, z+3/4'
'-x+1/2, y+1/2, -z+1/4'
'x+1/2, -y+1/2, -z+3/4'
'-y, -x, -z+1/2'
'y, x, -z'

loop_
_atom_site_label
_atom_site_type_symbol
_atom_site_fract_x
_atom_site_fract_y
_atom_site_fract_z
_atom_site_U_iso_or_equiv
_atom_site_adp_type
_atom_site_occupancy
_atom_site_site_symmetry_order
_atom_site_calc_flag
_atom_site_refinement_flags_posn
_atom_site_refinement_flags_adp
_atom_site_refinement_flags_occupancy
Pb1 Pb 0.12932(3) -0.07846(3) 0.42366(2) 0.02983(11) Uani 1 1 d . . .
Br1 Br 0.17007(10) -0.17007(10) 0.250000 0.0577(5) Uani 1 2 d S T P
Br2 Br 0.12325(11) -0.01828(10) 0.59320(7) 0.0632(4) Uani 1 1 d . . .
O1 O 0.2756(5) 0.0511(5) 0.4187(4) 0.0424(17) Uani 1 1 d . . .
O2 O 0.3002(5) -0.1029(4) 0.4438(4) 0.0415(18) Uani 1 1 d . . .
O3 O 0.7542(5) 0.1460(5) 0.5265(4) 0.0393(18) Uani 1 1 d . . .
O4 O 0.7750(5) -0.0053(5) 0.5613(4) 0.0407(17) Uani 1 1 d . . .
C1 C 0.3283(7) -0.0182(7) 0.4391(6) 0.031(2) Uani 1 1 d . . .
C2 C 0.4343(7) 0.0012(6) 0.4585(5) 0.028(2) Uani 1 1 d . . .
C3 C 0.4734(7) 0.0923(7) 0.4461(6) 0.038(3) Uani 1 1 d . . .
H3 H 0.436596 0.140673 0.421787 0.046 Uiso 1 1 calc R . .
C4 C 0.5666(7) 0.1108(7) 0.4699(6) 0.042(3) Uani 1 1 d . . .
H4 H 0.592342 0.172272 0.462134 0.050 Uiso 1 1 calc R . .
C5 C 0.4913(7) -0.0710(8) 0.4909(6) 0.039(3) Uani 1 1 d . . .
H5 H 0.466772 -0.133321 0.496547 0.047 Uiso 1 1 calc R . .
C6 C 0.5844(8) -0.0511(7) 0.5150(6) 0.038(2) Uani 1 1 d . . .
H6 H 0.622083 -0.099618 0.538233 0.045 Uiso 1 1 calc R . .
C7 C 0.7259(7) 0.0624(7) 0.5339(5) 0.025(2) Uani 1 1 d . . .
C8 C 0.6225(7) 0.0403(7) 0.5048(5) 0.029(2) Uani 1 1 d . . .
N1 N 0.7225(7) 0.2775(7) 0.250000 0.051(4) Uani 1 2 d S T P
H1A H 0.662459 0.271016 0.231078 0.061 Uiso 0.5 1 calc R . .
H1B H 0.728982 0.337541 0.268923 0.061 Uiso 0.5 1 calc R . .
C9 C 0.7377(14) 0.2103(12) 0.3152(9) 0.122(7) Uani 1 1 d . . .
H9A H 0.709740 0.148960 0.300979 0.182 Uiso 1 1 calc GR . .
H9B H 0.707743 0.234312 0.364086 0.182 Uiso 1 1 calc GR . .
H9C H 0.805911 0.202447 0.324296 0.182 Uiso 1 1 calc GR . .
N2 N 0.8109(6) -0.1652(6) 0.6624(5) 0.044(2) Uani 1 1 d . . .
H2A H 0.772593 -0.214105 0.676692 0.052 Uiso 1 1 calc R . .
H2B H 0.775704 -0.124327 0.632653 0.052 Uiso 1 1 calc R . .
C10 C 0.8872(10) -0.2025(10) 0.6119(7) 0.073(4) Uani 1 1 d . . .
H10A H 0.860337 -0.244360 0.570956 0.110 Uiso 1 1 calc GR . .
H10B H 0.931952 -0.238369 0.645105 0.110 Uiso 1 1 calc GR . .
H10C H 0.920488 -0.149823 0.585983 0.110 Uiso 1 1 calc GR . .
C11 C 0.8419(10) -0.1159(8) 0.7356(7) 0.067(4) Uani 1 1 d . . .
H11A H 0.879988 -0.060421 0.720996 0.101 Uiso 1 1 calc GR . .
H11B H 0.880196 -0.159087 0.768299 0.101 Uiso 1 1 calc GR . .
H11C H 0.786270 -0.095500 0.766150 0.101 Uiso 1 1 calc GR . .

loop_
_atom_site_aniso_label
_atom_site_aniso_U_11
_atom_site_aniso_U_22
_atom_site_aniso_U_33
_atom_site_aniso_U_23
_atom_site_aniso_U_13
_atom_site_aniso_U_12
Pb1 0.0250(2) 0.0241(2) 0.04032(19) 0.00154(18) -0.00288(18) -0.00173(16)
Br1 0.0627(7) 0.0627(7) 0.0478(10) -0.0009(6) -0.0009(6) -0.0018(9)
Br2 0.0796(9) 0.0637(8) 0.0464(7) -0.0094(6) -0.0088(7) 0.0216(7)
O1 0.033(4) 0.033(4) 0.061(5) 0.004(4) 0.000(4) 0.001(3)
O2 0.028(4) 0.027(4) 0.069(5) 0.002(3) -0.001(4) -0.005(3)
O3 0.027(4) 0.041(5) 0.050(4) 0.002(4) -0.004(3) -0.001(3)
O4 0.032(4) 0.028(4) 0.062(4) -0.004(4) -0.018(4) -0.004(3)
C1 0.030(5) 0.026(5) 0.035(6) -0.005(5) 0.001(5) -0.003(4)
C2 0.033(6) 0.027(5) 0.026(5) 0.002(4) -0.001(4) -0.005(5)
C3 0.034(6) 0.026(5) 0.054(7) 0.010(5) -0.007(5) 0.000(4)
C4 0.029(6) 0.035(6) 0.062(7) 0.007(5) -0.001(5) -0.006(5)
C5 0.037(6) 0.031(6) 0.050(7) 0.003(6) -0.006(5) -0.018(5)
C6 0.032(5) 0.029(6) 0.053(6) 0.006(5) -0.012(5) -0.002(5)
C7 0.025(5) 0.027(6) 0.023(5) -0.003(4) 0.003(4) 0.000(4)
C8 0.029(5) 0.027(5) 0.030(5) -0.005(4) 0.003(5) -0.005(5)
N1 0.042(5) 0.042(5) 0.067(9) -0.003(5) -0.003(5) -0.003(7)
C9 0.155(18) 0.108(14) 0.102(12) 0.036(12) -0.075(13) -0.058(13)
N2 0.037(5) 0.049(6) 0.046(5) 0.009(5) 0.002(5) -0.004(4)
C10 0.088(11) 0.070(9) 0.062(8) 0.006(7) 0.021(8) 0.022(8)
C11 0.105(11) 0.042(7) 0.055(7) -0.005(6) -0.019(8) 0.014(7)

loop_
_atom_type_symbol
_atom_type_description
_atom_type_scat_dispersion_real
_atom_type_scat_dispersion_imag
_atom_type_scat_source
C C 0.0030 0.0020 'International Tables Vol C Tables 4.2.6.8 and 6.1.1.4'
H H 0.0000 0.0000 'International Tables Vol C Tables 4.2.6.8 and 6.1.1.4'
Br Br -0.2900 2.4600 'International Tables Vol C Tables 4.2.6.8 and 6.1.1.4'
N N 0.0060 0.0030 'International Tables Vol C Tables 4.2.6.8 and 6.1.1.4'
O O 0.0110 0.0060 'International Tables Vol C Tables 4.2.6.8 and 6.1.1.4'
Pb Pb -3.3940 10.1110 'International Tables Vol C Tables 4.2.6.8 and 6.1.1.4'

loop_
_geom_angle_atom_site_label_1
_geom_angle_atom_site_label_2
_geom_angle_atom_site_label_3
_geom_angle
_geom_angle_site_symmetry_1
_geom_angle_site_symmetry_3
Br1 Pb1 Br2 110.83(4) . 8_556
Br2 Pb1 Br1 168.73(4) . .
Br2 Pb1 Br2 80.11(4) . 8_556
Br2 Pb1 C7 91.64(16) . 8_546
O1 Pb1 Br1 96.03(15) . .
O1 Pb1 Br2 84.54(15) . 8_556
O1 Pb1 Br2 81.97(16) . .
O1 Pb1 O4 173.21(19) . 8_546
O1 Pb1 C1 25.6(2) . .
O1 Pb1 C7 148.4(2) . 8_546
O2 Pb1 Br1 83.81(17) . .
O2 Pb1 Br2 86.42(17) . .
O2 Pb1 Br2 134.52(15) . 8_556
O2 Pb1 O1 50.5(2) . .
O2 Pb1 O3 74.4(2) . 8_546
O2 Pb1 O4 123.1(2) . 8_546
O2 Pb1 C1 25.0(2) . .
O2 Pb1 C7 98.5(2) . 8_546
O3 Pb1 Br1 84.54(16) 8_546 .
O3 Pb1 Br2 146.79(16) 8_546 8_556
O3 Pb1 Br2 87.43(16) 8_546 .
O3 Pb1 O1 124.2(2) 8_546 .
O3 Pb1 O4 49.1(2) 8_546 8_546
O3 Pb1 C1 98.8(3) 8_546 .
O3 Pb1 C7 24.2(2) 8_546 8_546
O4 Pb1 Br1 84.64(15) 8_546 .
O4 Pb1 Br2 96.06(15) 8_546 .
O4 Pb1 Br2 101.57(14) 8_546 8_556
O4 Pb1 C1 147.8(2) 8_546 .
O4 Pb1 C7 24.8(2) 8_546 8_546
C1 Pb1 Br1 91.41(19) . .
C1 Pb1 Br2 109.64(19) . 8_556
C1 Pb1 Br2 82.00(19) . .
C1 Pb1 C7 123.0(3) . 8_546
C7 Pb1 Br1 84.27(16) 8_546 .
C7 Pb1 Br2 124.97(18) 8_546 8_556
Pb1 Br1 Pb1 131.70(7) . 7
Pb1 Br2 Pb1 96.67(4) . 8_556
C1 O1 Pb1 85.4(5) . .
C1 O2 Pb1 99.6(6) . .
C7 O3 Pb1 100.3(6) . 8_656
C7 O4 Pb1 85.7(5) . 8_656
O1 C1 Pb1 69.1(5) . .
O1 C1 C2 118.7(8) . .
O2 C1 Pb1 55.4(5) . .
O2 C1 O1 124.1(9) . .
O2 C1 C2 117.2(9) . .
C2 C1 Pb1 170.5(7) . .
C3 C2 C1 120.4(9) . .
C5 C2 C1 120.2(8) . .
C5 C2 C3 119.4(9) . .
C2 C3 H3 120.1 . .
C4 C3 C2 119.7(9) . .
C4 C3 H3 120.1 . .
C3 C4 H4 119.4 . .
C8 C4 C3 121.1(10) . .
C8 C4 H4 119.4 . .
C2 C5 H5 120.0 . .
C6 C5 C2 120.1(9) . .
C6 C5 H5 120.0 . .
C5 C6 H6 119.8 . .
C5 C6 C8 120.4(10) . .
C8 C6 H6 119.8 . .
O3 C7 Pb1 55.5(5) . 8_656
O3 C7 O4 125.0(9) . .
O3 C7 C8 116.9(8) . .
O4 C7 Pb1 69.4(5) . 8_656
O4 C7 C8 118.1(8) . .
C8 C7 Pb1 172.1(6) . 8_656
C4 C8 C6 119.2(9) . .
C4 C8 C7 120.9(9) . .
C6 C8 C7 119.9(9) . .
H1A N1 H1B 108.0 . .
C9 N1 H1A 109.3 7_665 .
C9 N1 H1A 109.3 . .
C9 N1 H1B 109.3 . .
C9 N1 H1B 109.3 7_665 .
C9 N1 C9 111.4(19) 7_665 .
N1 C9 H9A 109.5 . .
N1 C9 H9B 109.5 . .
N1 C9 H9C 109.5 . .
H9A C9 H9B 109.5 . .
H9A C9 H9C 109.5 . .
H9B C9 H9C 109.5 . .
H2A N2 H2B 107.5 . .
C10 N2 H2A 108.4 . .
C10 N2 H2B 108.4 . .
C10 N2 C11 115.4(10) . .
C11 N2 H2A 108.4 . .
C11 N2 H2B 108.4 . .
N2 C10 H10A 109.5 . .
N2 C10 H10B 109.5 . .
N2 C10 H10C 109.5 . .
H10A C10 H10B 109.5 . .
H10A C10 H10C 109.5 . .
H10B C10 H10C 109.5 . .
N2 C11 H11A 109.5 . .
N2 C11 H11B 109.5 . .
N2 C11 H11C 109.5 . .
H11A C11 H11B 109.5 . .
H11A C11 H11C 109.5 . .
H11B C11 H11C 109.5 . .

loop_
_geom_bond_atom_site_label_1
_geom_bond_atom_site_label_2
_geom_bond_distance
_geom_bond_site_symmetry_2
Pb1 Br1 3.1609(9) .
Pb1 Br2 3.4647(14) 8_556
Pb1 Br2 2.8969(12) .
Pb1 O1 2.702(6) .
Pb1 O2 2.408(6) .
Pb1 O3 2.463(6) 8_546
Pb1 O4 2.760(6) 8_546
Pb1 C1 2.883(9) .
Pb1 C7 2.940(9) 8_546
O1 C1 1.249(11) .
O2 C1 1.235(11) .
O3 C7 1.225(11) .
O4 C7 1.239(10) .
C1 C2 1.523(13) .
C2 C3 1.385(13) .
C2 C5 1.378(14) .
C3 H3 0.9300 .
C3 C4 1.369(13) .
C4 H4 0.9300 .
C4 C8 1.367(13) .
C5 H5 0.9300 .
C5 C6 1.373(13) .
C6 H6 0.9300 .
C6 C8 1.378(12) .
C7 C8 1.537(13) .
N1 H1A 0.8900 .
N1 H1B 0.8900 .
N1 C9 1.430(15) 7_665
N1 C9 1.430(15) .
C9 H9A 0.9600 .
C9 H9B 0.9600 .
C9 H9C 0.9600 .
N2 H2A 0.8900 .
N2 H2B 0.8900 .
N2 C10 1.435(14) .
N2 C11 1.443(13) .
C10 H10A 0.9600 .
C10 H10B 0.9600 .
C10 H10C 0.9600 .
C11 H11A 0.9600 .
C11 H11B 0.9600 .
C11 H11C 0.9600 .

loop_
_geom_torsion_atom_site_label_1
_geom_torsion_atom_site_label_2
_geom_torsion_atom_site_label_3
_geom_torsion_atom_site_label_4
_geom_torsion
_geom_torsion_site_symmetry_1
Pb1 O1 C1 O2 6.8(10) .
Pb1 O1 C1 C2 -174.1(8) .
Pb1 O2 C1 O1 -7.7(12) .
Pb1 O2 C1 C2 173.1(7) .
Pb1 O3 C7 O4 1.1(10) 8_656
Pb1 O3 C7 C8 -177.4(6) 8_656
Pb1 O4 C7 O3 -1.0(9) 8_656
Pb1 O4 C7 C8 177.5(7) 8_656
O1 C1 C2 C3 -6.1(14) .
O1 C1 C2 C5 171.9(10) .
O2 C1 C2 C3 173.1(10) .
O2 C1 C2 C5 -8.9(14) .
O3 C7 C8 C4 2.2(13) .
O3 C7 C8 C6 -176.9(9) .
O4 C7 C8 C4 -176.4(9) .
O4 C7 C8 C6 4.5(13) .
C1 C2 C3 C4 174.8(9) .
C1 C2 C5 C6 -174.4(9) .
C2 C3 C4 C8 0.8(17) .
C2 C5 C6 C8 -1.8(16) .
C3 C2 C5 C6 3.7(16) .
C3 C4 C8 C6 1.0(16) .
C3 C4 C8 C7 -178.0(9) .
C5 C2 C3 C4 -3.2(16) .
C5 C6 C8 C4 -0.6(16) .
C5 C6 C8 C7 178.5(9) .
